data_1529426
loop_
_publ_author_name
'Loughrey, Jonathan J.'
'Patmore, Nathan J.'
'Baldansuren, Amgalanbaatar'
'Fielding, Alistair J.'
'McInnes, Eric J. L.'
'Hardie, Michaele J.'
'Sproules, Stephen'
'Halcrow, Malcolm A.'

_publ_section_title
;
 Platinum(ii) complexes of mixed-valent radicals derived from
 cyclotricatechylene, a macrocyclic tris-dioxolene
;
_journal_issue 12
_journal_name_full 'Chem. Sci.'
_journal_page_first 6935
_journal_paper_doi 10.1039/C5SC02776D
_journal_volume 6
_journal_year 2015
_chemical_formula_moiety 'C99 H84 O6 P6 Pt3, 2.04[H2 O], 0.5 [C H4 O], 1.3[C4 H9 N O]'
_chemical_formula_sum 'C104.7 H101.78 N1.3 O9.84 P6 Pt3'
_chemical_formula_weight 2306.78
_chemical_name_systematic
; 
Tris[(1,2-bis{diphenylphosphinoethane}platinum(II)]cyclotricatechylene
dihydrate dimethylacetamide (2/1.3) methanol (1/0.5) solvate
;
_space_group_IT_number 4
_symmetry_cell_setting monoclinic
_symmetry_space_group_name_Hall 'P 2yb'
_symmetry_space_group_name_H-M 'P 1 21 1'
_atom_sites_solution_hydrogens geom
_atom_sites_solution_primary direct
_atom_sites_solution_secondary difmap
_audit_creation_method SHELXL-97
_cell_angle_alpha 90.00
_cell_angle_beta 98.87(3)
_cell_angle_gamma 90.00
_cell_formula_units_Z 2
_cell_length_a 14.860(3)
_cell_length_b 23.898(5)
_cell_length_c 15.103(3)
_cell_measurement_reflns_used 51623
_cell_measurement_temperature 173(2)
_cell_measurement_theta_max 27.70
_cell_measurement_theta_min 1.61
_cell_volume 5299.3(19)
_computing_cell_refinement 'CrystalClear-SM Expert 2.0 rc13 (Rigaku, 2009)'
_computing_data_collection 'CrystalClear-SM Expert 2.0 rc13 (Rigaku, 2009)'
_computing_data_reduction 'CrystalClear-SM Expert 2.0 rc13 (Rigaku, 2009)'
_computing_molecular_graphics 'XSEED (Barbour, 2001)'
_computing_publication_material 'local program'
_computing_structure_refinement 'SHELXL-97 (Sheldrick, 1997)'
_computing_structure_solution 'SHELXS-97 (Sheldrick, 1990)'
_diffrn_ambient_temperature 173(2)
_diffrn_detector_area_resol_mean 28.5714
_diffrn_measured_fraction_theta_full 0.995
_diffrn_measured_fraction_theta_max 0.995
_diffrn_measurement_device_type 'Rigaku Saturn CCD'
_diffrn_measurement_method 'profile data from \w scans'
_diffrn_radiation_monochromator silicon
_diffrn_radiation_source 'Diamond Light Source station I19'
_diffrn_radiation_type synchrotron
_diffrn_radiation_wavelength 0.69980
_diffrn_reflns_av_R_equivalents 0.0389
_diffrn_reflns_av_sigmaI/netI 0.0619
_diffrn_reflns_limit_h_max 19
_diffrn_reflns_limit_h_min -19
_diffrn_reflns_limit_k_max 26
_diffrn_reflns_limit_k_min -31
_diffrn_reflns_limit_l_max 19
_diffrn_reflns_limit_l_min -19
_diffrn_reflns_number 51623
_diffrn_reflns_theta_full 27.70
_diffrn_reflns_theta_max 27.70
_diffrn_reflns_theta_min 1.61
_diffrn_standards_decay_% 0
_diffrn_standards_interval_count 0
_diffrn_standards_interval_time 0
_diffrn_standards_number 0
_exptl_absorpt_coefficient_mu 4.094
_exptl_absorpt_correction_T_max 0.889
_exptl_absorpt_correction_T_min 0.803
_exptl_absorpt_correction_type multi-scan
_exptl_absorpt_process_details
;
SADABS (Sheldrick, 2002).  University of Gottingen, Germany.
;
_exptl_crystal_colour yellow
_exptl_crystal_density_diffrn 1.446
_exptl_crystal_density_method 'not measured'
_exptl_crystal_description 'rectangular prism'
_exptl_crystal_F_000 2284
_exptl_crystal_size_max 0.14
_exptl_crystal_size_mid 0.11
_exptl_crystal_size_min 0.04
_refine_diff_density_max 1.735
_refine_diff_density_min -1.561
_refine_diff_density_rms 0.166
_refine_ls_abs_structure_details 'Flack H D (1983), Acta Cryst. A39, 876-881'
_refine_ls_abs_structure_Flack 0.009(7)
_refine_ls_extinction_method none
_refine_ls_goodness_of_fit_ref 1.041
_refine_ls_hydrogen_treatment constr
_refine_ls_matrix_type full
_refine_ls_number_parameters 896
_refine_ls_number_reflns 20525
_refine_ls_number_restraints 23
_refine_ls_restrained_S_all 1.041
_refine_ls_R_factor_all 0.0625
_refine_ls_R_factor_gt 0.0474
_refine_ls_shift/su_max 0.001
_refine_ls_shift/su_mean 0.000
_refine_ls_structure_factor_coef Fsqd
_refine_ls_weighting_details 'calc w=1/[\s^2^(Fo^2^)+(0.0828P)^2^+3.5816P] where P=(Fo^2^+2Fc^2^)/3'
_refine_ls_weighting_scheme calc
_refine_ls_wR_factor_gt 0.1255
_refine_ls_wR_factor_ref 0.1373
_reflns_number_gt 17240
_reflns_number_total 20525
_reflns_threshold_expression >2sigma(I)
_cod_data_source_file c5sc02776d2.cif
_cod_data_source_block jjl95b1
_cod_depositor_comments
;
The following automatic conversions were performed:

'_symmetry_cell_setting' value 'Monoclinic' changed to 'monoclinic'
according to
/usr/data/users/saulius/crontab/automatic-downloads/rss-feeds/RSC/lib/dictionaries/cif_core.dic
dictionary named 'cif_core.dic' version 2.4.2 from 2011-04-26.

Automatic conversion script
Id: cif_fix_values 3271 2015-04-21 07:52:19Z andrius 

 Adding full bibliography for 1529425--1529426.cif.
;
_cod_original_cell_volume 5299.1(18)
_cod_original_sg_symbol_H-M 'P 21'
_cod_original_formula_sum 'C104.70 H101.78 N1.30 O9.84 P6 Pt3'
_cod_database_code 1529426

loop_
_symmetry_equiv_pos_as_xyz
'x, y, z'
'-x, y+1/2, -z'

loop_
_atom_site_label
_atom_site_type_symbol
_atom_site_fract_x
_atom_site_fract_y
_atom_site_fract_z
_atom_site_U_iso_or_equiv
_atom_site_adp_type
_atom_site_occupancy
_atom_site_symmetry_multiplicity
_atom_site_calc_flag
_atom_site_refinement_flags
_atom_site_disorder_assembly
_atom_site_disorder_group
Pt1 Pt 0.13856(3) 0.925683(17) -0.29345(2) 0.04813(11) Uani 1 1 d . A .
Pt2 Pt 0.51590(3) 0.688066(15) 0.14394(2) 0.04157(9) Uani 1 1 d . A .
Pt3 Pt -0.103050(18) 0.854372(14) 0.25020(2) 0.03371(8) Uani 1 1 d . A .
P4 P 0.00827(18) 0.92801(13) -0.38808(18) 0.0502(6) Uani 1 1 d . . .
P5 P 0.1915(3) 0.8768(2) -0.3983(2) 0.0933(16) Uani 1 1 d . . .
P6 P 0.58288(19) 0.64358(11) 0.04318(18) 0.0462(6) Uani 1 1 d . A .
P7 P 0.5281(2) 0.60764(12) 0.21840(19) 0.0505(6) Uani 1 1 d . . .
P8 P -0.15079(18) 0.77454(11) 0.30173(18) 0.0459(6) Uani 1 1 d . . .
P9 P -0.24872(13) 0.87151(11) 0.20381(16) 0.0381(5) Uani 1 1 d . . .
O10 O 0.2604(5) 0.9219(3) -0.2124(4) 0.0495(16) Uani 1 1 d . . .
O11 O 0.1016(4) 0.9675(3) -0.1854(4) 0.0454(15) Uani 1 1 d . . .
C12 C 0.3202(6) 0.9616(4) 0.0236(6) 0.0385(19) Uani 1 1 d . A .
C13 C 0.3276(6) 0.9406(4) -0.0631(6) 0.040(2) Uani 1 1 d . . .
H13 H 0.3836 0.9250 -0.0741 0.049 Uiso 1 1 calc R A .
C14 C 0.2541(6) 0.9426(4) -0.1319(6) 0.040(2) Uani 1 1 d . A .
C15 C 0.1722(6) 0.9668(4) -0.1159(7) 0.042(2) Uani 1 1 d . A .
C16 C 0.1678(6) 0.9885(4) -0.0317(7) 0.042(2) Uani 1 1 d . . .
H16 H 0.1127 1.0058 -0.0216 0.050 Uiso 1 1 calc R A .
C17 C 0.2397(6) 0.9862(4) 0.0388(6) 0.0374(19) Uani 1 1 d . A .
C18 C 0.4039(6) 0.9545(4) 0.0964(6) 0.0385(19) Uani 1 1 d . . .
H18A H 0.4596 0.9628 0.0704 0.046 Uiso 1 1 calc R A .
H18B H 0.4003 0.9817 0.1451 0.046 Uiso 1 1 calc R . .
O19 O 0.4502(4) 0.7323(3) 0.2305(4) 0.0435(15) Uani 1 1 d . . .
O20 O 0.5045(5) 0.7607(3) 0.0742(4) 0.0437(14) Uani 1 1 d . . .
C21 C 0.3774(5) 0.8822(4) 0.2094(6) 0.0348(19) Uani 1 1 d . . .
C22 C 0.3888(5) 0.8263(4) 0.2441(6) 0.0369(19) Uani 1 1 d . A .
H22 H 0.3661 0.8168 0.2976 0.044 Uiso 1 1 calc R . .
C23 C 0.4331(6) 0.7854(4) 0.1998(6) 0.0376(19) Uani 1 1 d . A .
C24 C 0.4636(6) 0.8009(4) 0.1187(6) 0.0383(19) Uani 1 1 d . A .
C25 C 0.4530(5) 0.8546(4) 0.0887(6) 0.0380(17) Uani 1 1 d . . .
H25 H 0.4748 0.8648 0.0350 0.046 Uiso 1 1 calc R A .
C26 C 0.4107(5) 0.8955(4) 0.1354(6) 0.0376(19) Uani 1 1 d . A .
C27 C 0.3290(5) 0.9234(5) 0.2635(6) 0.040(2) Uani 1 1 d . A .
H27A H 0.3450 0.9141 0.3279 0.047 Uiso 1 1 calc R . .
H27B H 0.3524 0.9615 0.2548 0.047 Uiso 1 1 calc R . .
O28 O -0.0586(4) 0.9253(3) 0.1955(4) 0.0381(13) Uani 1 1 d . . .
O29 O 0.0330(3) 0.8406(3) 0.2929(4) 0.0382(14) Uani 1 1 d . . .
C30 C 0.1800(5) 0.9643(4) 0.1845(6) 0.0349(18) Uani 1 1 d . A .
C31 C 0.0828(5) 0.9642(4) 0.1702(6) 0.0365(19) Uani 1 1 d . . .
H31 H 0.0510 0.9927 0.1343 0.044 Uiso 1 1 calc R C .
C32 C 0.0344(5) 0.9242(4) 0.2067(5) 0.0328(16) Uani 1 1 d . C .
C33 C 0.0812(5) 0.8817(4) 0.2592(5) 0.0323(17) Uani 1 1 d . C .
C34 C 0.1764(5) 0.8848(4) 0.2755(6) 0.0377(19) Uani 1 1 d . . .
H34 H 0.2086 0.8577 0.3141 0.045 Uiso 1 1 calc R C .
C35 C 0.2253(5) 0.9243(4) 0.2395(5) 0.0372(18) Uani 1 1 d . A .
C36 C 0.2261(6) 1.0085(4) 0.1304(6) 0.0390(19) Uani 1 1 d . . .
H36A H 0.1878 1.0425 0.1224 0.047 Uiso 1 1 calc R A .
H36B H 0.2859 1.0190 0.1648 0.047 Uiso 1 1 calc R . .
C37 C 0.0176(8) 0.8799(8) -0.4790(7) 0.080(5) Uani 1 1 d . A .
H37A H 0.0019 0.8417 -0.4611 0.096 Uiso 1 1 calc R . .
H37B H -0.0266 0.8908 -0.5321 0.096 Uiso 1 1 calc R . .
C38 C 0.1085(10) 0.8795(11) -0.5027(8) 0.132(10) Uani 1 1 d . A .
H38A H 0.1184 0.9136 -0.5371 0.159 Uiso 1 1 calc R . .
H38B H 0.1163 0.8465 -0.5404 0.159 Uiso 1 1 calc R . .
C39A C -0.1050(7) 0.9132(6) -0.3537(8) 0.045(4) Uiso 0.56 1 d PG A 1
C40A C -0.1043(7) 0.8903(7) -0.2690(8) 0.057(5) Uiso 0.56 1 d PG A 1
H40A H -0.0483 0.8858 -0.2298 0.068 Uiso 0.56 1 calc PR A 1
C41A C -0.1855(9) 0.8741(7) -0.2416(8) 0.060(5) Uiso 0.56 1 d PG A 1
H41A H -0.1850 0.8584 -0.1837 0.072 Uiso 0.56 1 calc PR A 1
C42A C -0.2675(7) 0.8806(8) -0.2990(9) 0.078(7) Uiso 0.56 1 d PG A 1
H42A H -0.3230 0.8695 -0.2803 0.094 Uiso 0.56 1 calc PR A 1
C43A C -0.2682(7) 0.9035(8) -0.3838(9) 0.070(6) Uiso 0.56 1 d PG A 1
H43A H -0.3242 0.9080 -0.4230 0.085 Uiso 0.56 1 calc PR A 1
C44A C -0.1870(9) 0.9197(7) -0.4111(7) 0.060(5) Uiso 0.56 1 d PG A 1
H44A H -0.1874 0.9354 -0.4690 0.072 Uiso 0.56 1 calc PR A 1
C39B C -0.0813(9) 0.9026(7) -0.3389(10) 0.033(4) Uiso 0.44 1 d PG A 2
C40B C -0.0708(9) 0.8768(9) -0.2555(10) 0.065(7) Uiso 0.44 1 d PG A 2
H40B H -0.0135 0.8777 -0.2176 0.078 Uiso 0.44 1 calc PR A 2
C41B C -0.1442(11) 0.8495(9) -0.2275(9) 0.069(7) Uiso 0.44 1 d PG A 2
H41B H -0.1370 0.8319 -0.1705 0.083 Uiso 0.44 1 calc PR A 2
C42B C -0.2280(10) 0.8481(8) -0.2829(11) 0.067(7) Uiso 0.44 1 d PG A 2
H42B H -0.2781 0.8295 -0.2638 0.080 Uiso 0.44 1 calc PR A 2
C43B C -0.2385(9) 0.8739(8) -0.3664(10) 0.055(6) Uiso 0.44 1 d PG A 2
H43B H -0.2958 0.8730 -0.4043 0.066 Uiso 0.44 1 calc PR A 2
C44B C -0.1651(11) 0.9012(7) -0.3944(9) 0.055(6) Uiso 0.44 1 d PG A 2
H44B H -0.1723 0.9188 -0.4514 0.066 Uiso 0.44 1 calc PR A 2
C45A C -0.0234(9) 1.0020(5) -0.4186(9) 0.045(4) Uiso 0.55 1 d PG A 1
C46A C -0.0343(10) 1.0394(6) -0.3506(7) 0.069(6) Uiso 0.55 1 d PG A 1
H46A H -0.0216 1.0278 -0.2898 0.082 Uiso 0.55 1 calc PR A 1
C47A C -0.0639(11) 1.0936(6) -0.3716(8) 0.073(6) Uiso 0.55 1 d PG A 1
H47A H -0.0714 1.1192 -0.3251 0.088 Uiso 0.55 1 calc PR A 1
C48A C -0.0826(10) 1.1105(5) -0.4606(10) 0.067(6) Uiso 0.55 1 d PG A 1
H48A H -0.1028 1.1476 -0.4750 0.080 Uiso 0.55 1 calc PR A 1
C49A C -0.0716(11) 1.0731(6) -0.5286(7) 0.072(6) Uiso 0.55 1 d PG A 1
H49A H -0.0844 1.0846 -0.5895 0.086 Uiso 0.55 1 calc PR A 1
C50A C -0.0420(11) 1.0189(6) -0.5077(8) 0.072(6) Uiso 0.55 1 d PG A 1
H50A H -0.0345 0.9933 -0.5542 0.086 Uiso 0.55 1 calc PR A 1
C45B C -0.0148(10) 0.9875(6) -0.4612(9) 0.035(4) Uiso 0.45 1 d PG A 2
C46B C -0.0211(12) 1.0373(7) -0.4149(7) 0.068(7) Uiso 0.45 1 d PG A 2
H46B H -0.0161 1.0370 -0.3515 0.082 Uiso 0.45 1 calc PR A 2
C47B C -0.0345(13) 1.0875(6) -0.4615(11) 0.072(7) Uiso 0.45 1 d PG A 2
H47B H -0.0388 1.1215 -0.4299 0.086 Uiso 0.45 1 calc PR A 2
C48B C -0.0417(12) 1.0880(6) -0.5544(11) 0.074(8) Uiso 0.45 1 d PG A 2
H48B H -0.0509 1.1223 -0.5862 0.088 Uiso 0.45 1 calc PR A 2
C49B C -0.0355(12) 1.0382(7) -0.6007(7) 0.059(6) Uiso 0.45 1 d PG A 2
H49B H -0.0404 1.0385 -0.6641 0.071 Uiso 0.45 1 calc PR A 2
C50B C -0.0221(11) 0.9880(6) -0.5541(9) 0.053(5) Uiso 0.45 1 d PG A 2
H50B H -0.0178 0.9540 -0.5858 0.064 Uiso 0.45 1 calc PR A 2
C51A C 0.2207(9) 0.8147(5) -0.3859(9) 0.056(4) Uiso 0.63 1 d PG A 1
C52A C 0.1977(10) 0.7877(6) -0.3110(8) 0.064(5) Uiso 0.63 1 d PG A 1
H52A H 0.1711 0.8082 -0.2678 0.077 Uiso 0.63 1 calc PR A 1
C53A C 0.2137(12) 0.7306(6) -0.2994(9) 0.098(8) Uiso 0.63 1 d PG A 1
H53A H 0.1980 0.7122 -0.2482 0.118 Uiso 0.63 1 calc PR A 1
C54A C 0.2527(13) 0.7006(5) -0.3626(12) 0.099(8) Uiso 0.63 1 d PG A 1
H54A H 0.2636 0.6617 -0.3547 0.118 Uiso 0.63 1 calc PR A 1
C55A C 0.2757(12) 0.7277(6) -0.4375(10) 0.103(9) Uiso 0.63 1 d PG A 1
H55A H 0.3023 0.7072 -0.4807 0.124 Uiso 0.63 1 calc PR A 1
C56A C 0.2597(10) 0.7847(6) -0.4491(8) 0.074(5) Uiso 0.63 1 d PG A 1
H56A H 0.2754 0.8032 -0.5003 0.089 Uiso 0.63 1 calc PR A 1
C51B C 0.1852(12) 0.7920(6) -0.3585(11) 0.039(5) Uiso 0.37 1 d PG A 2
C52B C 0.1512(11) 0.7799(6) -0.2799(10) 0.035(5) Uiso 0.37 1 d PG A 2
H52B H 0.1290 0.8091 -0.2466 0.042 Uiso 0.37 1 calc PR A 2
C53B C 0.1497(12) 0.7249(7) -0.2501(10) 0.045(6) Uiso 0.37 1 d PG A 2
H53B H 0.1265 0.7166 -0.1964 0.054 Uiso 0.37 1 calc PR A 2
C54B C 0.1822(15) 0.6821(6) -0.2988(14) 0.067(8) Uiso 0.37 1 d PG A 2
H54B H 0.1812 0.6445 -0.2784 0.080 Uiso 0.37 1 calc PR A 2
C55B C 0.2162(17) 0.6942(7) -0.3774(14) 0.079(11) Uiso 0.37 1 d PG A 2
H55B H 0.2385 0.6650 -0.4107 0.095 Uiso 0.37 1 calc PR A 2
C56B C 0.2177(14) 0.7492(8) -0.4072(11) 0.066(8) Uiso 0.37 1 d PG A 2
H56B H 0.2409 0.7575 -0.4609 0.079 Uiso 0.37 1 calc PR A 2
C57A C 0.3082(7) 0.9155(6) -0.4222(8) 0.051(4) Uiso 0.62 1 d PG A 1
C58A C 0.3829(9) 0.9047(6) -0.3570(8) 0.075(6) Uiso 0.62 1 d PG A 1
H58A H 0.3764 0.8814 -0.3074 0.090 Uiso 0.62 1 calc PR A 1
C59A C 0.4671(7) 0.9281(8) -0.3642(9) 0.087(7) Uiso 0.62 1 d PG A 1
H59A H 0.5181 0.9208 -0.3196 0.105 Uiso 0.62 1 calc PR A 1
C60A C 0.4766(7) 0.9622(7) -0.4367(10) 0.084(7) Uiso 0.62 1 d PG A 1
H60A H 0.5341 0.9782 -0.4417 0.101 Uiso 0.62 1 calc PR A 1
C61A C 0.4019(9) 0.9730(6) -0.5020(8) 0.069(5) Uiso 0.62 1 d PG A 1
H61A H 0.4084 0.9963 -0.5516 0.083 Uiso 0.62 1 calc PR A 1
C62A C 0.3177(7) 0.9496(6) -0.4947(7) 0.064(5) Uiso 0.62 1 d PG A 1
H62A H 0.2666 0.9570 -0.5394 0.077 Uiso 0.62 1 calc PR A 1
C57B C 0.2943(10) 0.8843(5) -0.4205(8) 0.050(6) Uiso 0.38 1 d PG A 2
C58B C 0.3766(9) 0.8694(5) -0.3690(8) 0.103(14) Uiso 0.38 1 d PG A 2
H58B H 0.3781 0.8411 -0.3247 0.124 Uiso 0.38 1 calc PR A 2
C59B C 0.4566(10) 0.8959(5) -0.3824(9) 0.074(9) Uiso 0.38 1 d PG A 2
H59B H 0.5129 0.8857 -0.3473 0.089 Uiso 0.38 1 calc PR A 2
C60B C 0.4545(12) 0.9374(6) -0.4473(11) 0.119(17) Uiso 0.38 1 d PG A 2
H60B H 0.5092 0.9555 -0.4565 0.143 Uiso 0.38 1 calc PR A 2
C61B C 0.3722(12) 0.9523(6) -0.4988(10) 0.066(8) Uiso 0.38 1 d PG A 2
H61B H 0.3707 0.9806 -0.5431 0.080 Uiso 0.38 1 calc PR A 2
C62B C 0.2921(11) 0.9258(6) -0.4854(9) 0.074(9) Uiso 0.38 1 d PG A 2
H62B H 0.2359 0.9360 -0.5205 0.089 Uiso 0.38 1 calc PR A 2
C63 C 0.6327(7) 0.5783(4) 0.0899(6) 0.055(3) Uani 1 1 d G . .
H63A H 0.6450 0.5527 0.0416 0.065 Uiso 1 1 calc R B .
H63B H 0.6906 0.5855 0.1305 0.065 Uiso 1 1 calc R . .
C64 C 0.5614(9) 0.5528(4) 0.1421(8) 0.058(3) Uani 1 1 d . B .
H64A H 0.5874 0.5201 0.1772 0.069 Uiso 1 1 calc R . .
H64B H 0.5074 0.5403 0.1000 0.069 Uiso 1 1 calc R . .
C65 C 0.5025(8) 0.6233(5) -0.0559(7) 0.053(2) Uani 1 1 d . . .
C66 C 0.4069(10) 0.6324(6) -0.0607(10) 0.074(4) Uani 1 1 d . B .
H66 H 0.3862 0.6517 -0.0127 0.088 Uiso 1 1 calc R . .
C67 C 0.3461(11) 0.6158(7) -0.1275(9) 0.085(4) Uani 1 1 d . . .
H67 H 0.2831 0.6229 -0.1281 0.101 Uiso 1 1 calc R B .
C68 C 0.3769(12) 0.5873(8) -0.1980(10) 0.092(5) Uani 1 1 d . B .
H68 H 0.3340 0.5747 -0.2472 0.110 Uiso 1 1 calc R . .
C69 C 0.4658(12) 0.5773(4) -0.1975(6) 0.094(6) Uani 1 1 d G . .
H69 H 0.4848 0.5579 -0.2464 0.113 Uiso 1 1 calc R B .
C70 C 0.5333(10) 0.5954(5) -0.1237(7) 0.069(4) Uani 1 1 d . B .
H70 H 0.5963 0.5882 -0.1227 0.082 Uiso 1 1 calc R . .
C71 C 0.6705(7) 0.6770(5) -0.0047(7) 0.056(3) Uani 1 1 d . . .
C72 C 0.6534(9) 0.7254(6) -0.0508(14) 0.098(6) Uani 1 1 d . B .
H72 H 0.6050 0.7491 -0.0396 0.117 Uiso 1 1 calc R . .
C73 C 0.7120(16) 0.7414(12) -0.120(3) 0.24(2) Uani 1 1 d . . .
H73 H 0.6902 0.7579 -0.1765 0.283 Uiso 1 1 calc R B .
C74 C 0.8061(10) 0.7279(7) -0.0877(10) 0.079(4) Uani 1 1 d . B .
H74 H 0.8539 0.7508 -0.1024 0.095 Uiso 1 1 calc R . .
C75 C 0.8241(11) 0.6830(14) -0.0372(13) 0.159(13) Uani 1 1 d . . .
H75 H 0.8849 0.6692 -0.0276 0.191 Uiso 1 1 calc R B .
C76 C 0.7580(11) 0.6540(9) 0.0037(12) 0.108(7) Uani 1 1 d . B .
H76 H 0.7726 0.6202 0.0357 0.129 Uiso 1 1 calc R . .
C77A C 0.4373(11) 0.5771(7) 0.2555(11) 0.054(5) Uiso 0.50 1 d PG B 1
C78A C 0.3540(14) 0.6031(7) 0.2280(13) 0.095(9) Uiso 0.50 1 d PG B 1
H78A H 0.3512 0.6365 0.1936 0.114 Uiso 0.50 1 calc PR B 1
C79A C 0.2747(10) 0.5801(9) 0.2507(15) 0.106(11) Uiso 0.50 1 d PG B 1
H79A H 0.2177 0.5978 0.2319 0.127 Uiso 0.50 1 calc PR B 1
C80A C 0.2788(10) 0.5312(9) 0.3009(14) 0.083(8) Uiso 0.50 1 d PG B 1
H80A H 0.2246 0.5154 0.3165 0.100 Uiso 0.50 1 calc PR B 1
C81A C 0.3621(12) 0.5052(7) 0.3285(12) 0.076(7) Uiso 0.50 1 d PG B 1
H81A H 0.3649 0.4718 0.3628 0.091 Uiso 0.50 1 calc PR B 1
C82A C 0.4414(9) 0.5282(7) 0.3057(12) 0.066(6) Uiso 0.50 1 d PG B 1
H82A H 0.4984 0.5105 0.3245 0.079 Uiso 0.50 1 calc PR B 1
C77B C 0.4123(4) 0.5880(3) 0.2527(5) 0.052(5) Uiso 0.50 1 d PG B 2
C78B C 0.3379(5) 0.5815(4) 0.1853(6) 0.057(5) Uiso 0.50 1 d PG B 2
H78B H 0.3439 0.5892 0.1248 0.068 Uiso 0.50 1 calc PR B 2
C79B C 0.2548(5) 0.5636(3) 0.2066(7) 0.063(6) Uiso 0.50 1 d PG B 2
H79B H 0.2040 0.5592 0.1605 0.075 Uiso 0.50 1 calc PR B 2
C80B C 0.2460(4) 0.5523(3) 0.2951(8) 0.085(8) Uiso 0.50 1 d PG B 2
H80B H 0.1892 0.5402 0.3096 0.102 Uiso 0.50 1 calc PR B 2
C81B C 0.3204(5) 0.5589(3) 0.3624(7) 0.081(8) Uiso 0.50 1 d PG B 2
H81B H 0.3144 0.5511 0.4229 0.098 Uiso 0.50 1 calc PR B 2
C82B C 0.4035(4) 0.5767(3) 0.3412(6) 0.062(6) Uiso 0.50 1 d PG B 2
H82B H 0.4543 0.5811 0.3872 0.074 Uiso 0.50 1 calc PR B 2
C83 C 0.6172(4) 0.6074(3) 0.3132(5) 0.066(3) Uani 1 1 d G B .
C84 C 0.6176(4) 0.6501(4) 0.3735(6) 0.079(4) Uani 1 1 d G . .
H84 H 0.5712 0.6778 0.3656 0.095 Uiso 1 1 calc R B .
C85 C 0.6896(16) 0.6524(10) 0.4497(11) 0.114(8) Uani 1 1 d . B .
H85 H 0.6917 0.6820 0.4919 0.137 Uiso 1 1 calc R . .
C86 C 0.7572(15) 0.6098(11) 0.4608(11) 0.109(7) Uani 1 1 d . . .
H86 H 0.8059 0.6108 0.5096 0.131 Uiso 1 1 calc R B .
C87 C 0.7507(12) 0.5703(8) 0.4033(11) 0.090(5) Uani 1 1 d . B .
H87 H 0.7965 0.5422 0.4125 0.108 Uiso 1 1 calc R . .
C88 C 0.6818(11) 0.5637(6) 0.3263(10) 0.081(4) Uani 1 1 d . . .
H88 H 0.6798 0.5325 0.2873 0.097 Uiso 1 1 calc R B .
C89 C -0.2789(9) 0.7705(6) 0.2724(11) 0.079(4) Uani 1 1 d . C .
H89A H -0.2974 0.7313 0.2588 0.094 Uiso 1 1 calc R . .
H89B H -0.3071 0.7829 0.3244 0.094 Uiso 1 1 calc R . .
C90 C -0.3109(5) 0.8051(4) 0.1968(9) 0.061(3) Uani 1 1 d G C .
H90A H -0.3767 0.8125 0.1946 0.073 Uiso 1 1 calc R . .
H90B H -0.3024 0.7853 0.1410 0.073 Uiso 1 1 calc R . .
C91 C -0.1127(9) 0.7138(5) 0.2462(8) 0.063(3) Uani 1 1 d . C .
C92 C -0.0409(13) 0.7189(6) 0.1939(12) 0.093(5) Uani 1 1 d . . .
H92 H -0.0161 0.7548 0.1862 0.112 Uiso 1 1 calc R C .
C93 C -0.0064(15) 0.6732(7) 0.1543(13) 0.111(7) Uani 1 1 d . C .
H93 H 0.0391 0.6774 0.1170 0.133 Uiso 1 1 calc R . .
C94 C -0.0397(18) 0.6224(9) 0.1705(14) 0.131(8) Uani 1 1 d . . .
H94 H -0.0098 0.5902 0.1521 0.157 Uiso 1 1 calc R C .
C95 C -0.1239(14) 0.6135(7) 0.2174(10) 0.093(5) Uani 1 1 d . C .
H95 H -0.1555 0.5789 0.2169 0.111 Uiso 1 1 calc R . .
C96 C -0.1485(10) 0.6600(5) 0.2593(9) 0.064(3) Uani 1 1 d . . .
H96 H -0.1916 0.6563 0.2992 0.077 Uiso 1 1 calc R C .
C97A C -0.1357(8) 0.7600(6) 0.4144(5) 0.046(4) Uiso 0.61 1 d PG C 1
C98A C -0.1912(7) 0.7839(5) 0.4702(7) 0.054(4) Uiso 0.61 1 d PG C 1
H98A H -0.2411 0.8068 0.4456 0.065 Uiso 0.61 1 calc PR C 1
C99A C -0.1738(8) 0.7742(6) 0.5620(7) 0.059(4) Uiso 0.61 1 d PG C 1
H99A H -0.2117 0.7905 0.6002 0.071 Uiso 0.61 1 calc PR C 1
C100A C -0.1008(9) 0.7407(7) 0.5980(6) 0.063(5) Uiso 0.61 1 d PG C 1
H100A H -0.0889 0.7340 0.6607 0.076 Uiso 0.61 1 calc PR C 1
C101A C -0.0453(8) 0.7168(6) 0.5421(8) 0.077(6) Uiso 0.61 1 d PG C 1
H101A H 0.0046 0.6939 0.5667 0.093 Uiso 0.61 1 calc PR C 1
C102A C -0.0627(8) 0.7265(6) 0.4503(7) 0.060(4) Uiso 0.61 1 d PG C 1
H102A H -0.0248 0.7102 0.4122 0.072 Uiso 0.61 1 calc PR C 1
C97B C -0.0978(8) 0.7629(6) 0.4241(7) 0.026(4) Uiso 0.39 1 d PG C 2
C98B C -0.1535(7) 0.7657(8) 0.4899(10) 0.045(5) Uiso 0.39 1 d PG C 2
H98B H -0.2155 0.7763 0.4745 0.055 Uiso 0.39 1 calc PR C 2
C99B C -0.1184(10) 0.7530(10) 0.5783(8) 0.063(8) Uiso 0.39 1 d PG C 2
H99B H -0.1565 0.7549 0.6233 0.075 Uiso 0.39 1 calc PR C 2
C100B C -0.0276(11) 0.7374(9) 0.6009(7) 0.055(6) Uiso 0.39 1 d PG C 2
H100B H -0.0037 0.7287 0.6613 0.066 Uiso 0.39 1 calc PR C 2
C101B C 0.0281(8) 0.7346(8) 0.5351(9) 0.042(5) Uiso 0.39 1 d PG C 2
H101B H 0.0901 0.7239 0.5505 0.051 Uiso 0.39 1 calc PR C 2
C102B C -0.0070(8) 0.7473(6) 0.4467(7) 0.026(4) Uiso 0.39 1 d PG C 2
H102B H 0.0311 0.7454 0.4017 0.031 Uiso 0.39 1 calc PR C 2
C103A C -0.2877(11) 0.9028(7) 0.0981(7) 0.049(6) Uiso 0.56 1 d PG C 1
C104A C -0.3155(11) 0.8687(5) 0.0244(9) 0.065(5) Uiso 0.56 1 d PG C 1
H104A H -0.3154 0.8292 0.0313 0.078 Uiso 0.56 1 calc PR C 1
C105A C -0.3435(10) 0.8924(7) -0.0593(8) 0.078(7) Uiso 0.56 1 d PG C 1
H105A H -0.3625 0.8691 -0.1097 0.094 Uiso 0.56 1 calc PR C 1
C106A C -0.3436(11) 0.9503(7) -0.0694(8) 0.062(5) Uiso 0.56 1 d PG C 1
H106A H -0.3627 0.9665 -0.1267 0.074 Uiso 0.56 1 calc PR C 1
C107A C -0.3158(13) 0.9844(5) 0.0043(11) 0.128(14) Uiso 0.56 1 d PG C 1
H107A H -0.3159 1.0239 -0.0026 0.153 Uiso 0.56 1 calc PR C 1
C108A C -0.2878(12) 0.9606(6) 0.0881(9) 0.077(7) Uiso 0.56 1 d PG C 1
H108C H -0.2688 0.9839 0.1384 0.092 Uiso 0.56 1 calc PR C 1
C103B C -0.2757(7) 0.9085(5) 0.0944(5) 0.036(7) Uiso 0.44 1 d PG C 2
C104B C -0.2278(10) 0.8976(7) 0.0242(6) 0.070(7) Uiso 0.44 1 d PG C 2
H104B H -0.1840 0.8684 0.0294 0.084 Uiso 0.44 1 calc PR C 2
C105B C -0.2441(11) 0.9294(8) -0.0537(6) 0.120(14) Uiso 0.44 1 d PG C 2
H105B H -0.2113 0.9219 -0.1017 0.144 Uiso 0.44 1 calc PR C 2
C106B C -0.3082(11) 0.9722(8) -0.0614(6) 0.083(9) Uiso 0.44 1 d PG C 2
H106B H -0.3193 0.9939 -0.1146 0.100 Uiso 0.44 1 calc PR C 2
C107B C -0.3561(10) 0.9831(6) 0.0089(6) 0.051(5) Uiso 0.44 1 d PG C 2
H107B H -0.3999 1.0123 0.0036 0.062 Uiso 0.44 1 calc PR C 2
C108B C -0.3398(7) 0.9513(5) 0.0867(4) 0.051(5) Uiso 0.44 1 d PG C 2
H108D H -0.3726 0.9588 0.1347 0.061 Uiso 0.44 1 calc PR C 2
C109 C -0.2979(4) 0.9142(4) 0.2837(4) 0.042(2) Uani 1 1 d G C .
C110 C -0.3889(4) 0.9103(4) 0.2902(5) 0.053(3) Uani 1 1 d G . .
H110 H -0.4268 0.8835 0.2562 0.064 Uiso 1 1 calc R C .
C111 C -0.4246(7) 0.9473(7) 0.3489(7) 0.072(4) Uani 1 1 d . C .
H111 H -0.4877 0.9458 0.3529 0.086 Uiso 1 1 calc R . .
C112 C -0.3730(7) 0.9833(6) 0.3978(8) 0.066(3) Uani 1 1 d . . .
H112 H -0.3977 1.0061 0.4397 0.079 Uiso 1 1 calc R C .
C113 C -0.2819(8) 0.9883(6) 0.3882(10) 0.071(4) Uani 1 1 d . C .
H113 H -0.2446 1.0156 0.4218 0.085 Uiso 1 1 calc R . .
C114 C -0.2463(7) 0.9542(6) 0.3311(9) 0.064(3) Uani 1 1 d . . .
H114 H -0.1842 0.9583 0.3240 0.077 Uiso 1 1 calc R C .
C115 C 0.104(2) 0.7045(16) -0.050(3) 0.121(14) Uiso 0.50 1 d PD D 1
H11C H 0.0494 0.7250 -0.0772 0.182 Uiso 0.50 1 calc PR D 1
H11D H 0.0852 0.6701 -0.0221 0.182 Uiso 0.50 1 calc PR D 1
H11E H 0.1409 0.6950 -0.0959 0.182 Uiso 0.50 1 calc PR D 1
C116 C 0.158(3) 0.7405(11) 0.021(3) 0.20(3) Uiso 0.50 1 d PD D 1
O117 O 0.2313(16) 0.7210(11) 0.0640(18) 0.098(7) Uiso 0.50 1 d PD D 1
N118 N 0.1394(14) 0.7931(8) -0.0057(14) 0.057(5) Uiso 0.50 1 d PD D 1
C119 C 0.1865(17) 0.8340(12) 0.058(2) 0.051(11) Uiso 0.50 1 d PD D 1
H11F H 0.1673 0.8719 0.0390 0.077 Uiso 0.50 1 calc PR D 1
H11G H 0.2525 0.8305 0.0599 0.077 Uiso 0.50 1 calc PR D 1
H11H H 0.1711 0.8269 0.1179 0.077 Uiso 0.50 1 calc PR D 1
C120 C 0.059(3) 0.8212(17) -0.058(4) 0.21(3) Uiso 0.50 1 d PD D 1
H12C H 0.0652 0.8618 -0.0503 0.316 Uiso 0.50 1 calc PR D 1
H12D H 0.0037 0.8082 -0.0378 0.316 Uiso 0.50 1 calc PR D 1
H12E H 0.0568 0.8120 -0.1220 0.316 Uiso 0.50 1 calc PR D 1
C121 C 0.0711(18) 0.7019(12) -0.020(2) 0.047(8) Uiso 0.30 1 d PD E 2
H12F H 0.0138 0.7212 -0.0419 0.071 Uiso 0.30 1 calc PR E 2
H12G H 0.0672 0.6845 0.0381 0.071 Uiso 0.30 1 calc PR E 2
H12H H 0.0822 0.6730 -0.0630 0.071 Uiso 0.30 1 calc PR E 2
C122 C 0.1477(18) 0.7432(10) -0.009(3) 0.048(8) Uiso 0.30 1 d PD E 2
O123 O 0.2274(18) 0.7254(18) 0.014(4) 0.117(16) Uiso 0.30 1 d PD E 2
N124 N 0.1194(17) 0.7925(9) 0.018(2) 0.041(7) Uiso 0.30 1 d PD E 2
C125 C 0.0290(18) 0.8189(14) 0.000(4) 0.100(17) Uiso 0.30 1 d PD E 2
H12I H 0.0267 0.8500 0.0421 0.150 Uiso 0.30 1 calc PR E 2
H12J H -0.0176 0.7912 0.0086 0.150 Uiso 0.30 1 calc PR E 2
H12K H 0.0177 0.8330 -0.0614 0.150 Uiso 0.30 1 calc PR E 2
C126 C 0.1892(19) 0.8361(15) 0.042(3) 0.034(12) Uiso 0.30 1 d PD E 2
H12L H 0.1621 0.8677 0.0700 0.051 Uiso 0.30 1 calc PR E 2
H12M H 0.2126 0.8488 -0.0114 0.051 Uiso 0.30 1 calc PR E 2
H12N H 0.2393 0.8205 0.0851 0.051 Uiso 0.30 1 calc PR E 2
C127 C 0.473(3) 0.7144(12) -0.260(3) 0.141(16) Uiso 0.50 1 d PD F 1
H12O H 0.4142 0.7158 -0.2384 0.212 Uiso 0.50 1 calc PR F 1
H12P H 0.5153 0.6908 -0.2203 0.212 Uiso 0.50 1 calc PR F 1
H12Q H 0.4644 0.6987 -0.3209 0.212 Uiso 0.50 1 calc PR F 1
C128 C 0.5113(17) 0.7724(11) -0.2620(19) 0.083(8) Uiso 0.50 1 d PD F 1
O129 O 0.5810(16) 0.7876(10) -0.2820(16) 0.102(7) Uiso 0.50 1 d PD F 1
N130 N 0.477(2) 0.8028(13) -0.2002(19) 0.102(9) Uiso 0.50 1 d PD F 1
C131 C 0.3941(18) 0.7904(12) -0.1420(19) 0.080(8) Uiso 0.50 1 d PD F 1
H13D H 0.3613 0.7565 -0.1649 0.119 Uiso 0.50 1 calc PR F 1
H13E H 0.3519 0.8222 -0.1478 0.119 Uiso 0.50 1 calc PR F 1
H13F H 0.4196 0.7851 -0.0788 0.119 Uiso 0.50 1 calc PR F 1
C132 C 0.520(3) 0.8504(19) -0.163(3) 0.126(13) Uiso 0.50 1 d PD F 1
H13G H 0.4830 0.8680 -0.1227 0.189 Uiso 0.50 1 calc PR F 1
H13H H 0.5288 0.8767 -0.2109 0.189 Uiso 0.50 1 calc PR F 1
H13I H 0.5797 0.8403 -0.1293 0.189 Uiso 0.50 1 calc PR F 1
O133 O 0.4577(12) 0.3184(8) 0.2321(12) 0.070(4) Uiso 0.50 1 d P G 2
C134 C 0.083(2) 0.4588(14) 0.0518(19) 0.077(7) Uiso 0.50 1 d P . .
H13C H 0.0469 0.4684 -0.0063 0.115 Uiso 0.50 1 calc PR . .
H13B H 0.0690 0.4203 0.0676 0.115 Uiso 0.50 1 calc PR . .
H13A H 0.1477 0.4622 0.0480 0.115 Uiso 0.50 1 calc PR . .
O135 O 0.0598(10) 0.4965(7) 0.1193(10) 0.057(4) Uiso 0.50 1 d P . .
H135 H 0.0778 0.4830 0.1703 0.069 Uiso 0.50 1 calc PR . .
O137 O 0.1183(14) 0.5355(10) 0.8089(14) 0.094(6) Uiso 0.55 1 d P . .
O136 O 0.1313(13) 0.7445(9) 0.3570(13) 0.098(5) Uiso 0.61 1 d P . .
O138 O 0.5079(14) 0.5881(11) 0.5574(14) 0.065(5) Uiso 0.38 1 d P . .

loop_
_atom_site_aniso_label
_atom_site_aniso_U_11
_atom_site_aniso_U_22
_atom_site_aniso_U_33
_atom_site_aniso_U_23
_atom_site_aniso_U_13
_atom_site_aniso_U_12
Pt1 0.0599(2) 0.0448(2) 0.04212(19) 0.00973(16) 0.01550(15) 0.01174(18)
Pt2 0.0542(2) 0.02495(18) 0.0481(2) -0.00267(15) 0.01591(15) -0.00040(15)
Pt3 0.02825(12) 0.03230(18) 0.04092(16) 0.00471(14) 0.00642(10) 0.00198(13)
P4 0.0550(13) 0.0484(16) 0.0501(13) 0.0146(12) 0.0172(10) 0.0078(13)
P5 0.073(2) 0.163(5) 0.0405(15) -0.018(2) -0.0030(13) 0.058(3)
P6 0.0643(15) 0.0313(14) 0.0437(13) -0.0034(10) 0.0111(10) 0.0093(11)
P7 0.0682(16) 0.0304(14) 0.0537(15) 0.0014(11) 0.0123(12) -0.0104(12)
P8 0.0533(14) 0.0306(14) 0.0574(15) 0.0066(11) 0.0197(11) 0.0072(11)
P9 0.0268(9) 0.0362(13) 0.0507(13) 0.0012(9) 0.0042(8) 0.0003(8)
O10 0.064(4) 0.050(4) 0.039(3) 0.005(3) 0.023(3) 0.015(4)
O11 0.044(3) 0.045(4) 0.046(4) 0.002(3) 0.006(3) 0.002(3)
C12 0.040(4) 0.023(5) 0.056(5) 0.005(4) 0.017(4) -0.001(3)
C13 0.043(4) 0.026(5) 0.055(5) -0.003(4) 0.016(4) -0.006(4)
C14 0.047(4) 0.035(5) 0.042(4) 0.007(4) 0.020(4) 0.007(4)
C15 0.040(4) 0.027(5) 0.062(6) 0.004(4) 0.018(4) -0.003(4)
C16 0.033(4) 0.032(5) 0.062(6) -0.008(4) 0.011(4) 0.002(4)
C17 0.037(4) 0.026(5) 0.054(5) 0.003(4) 0.022(4) -0.009(3)
C18 0.035(4) 0.025(5) 0.058(5) -0.010(4) 0.018(4) -0.001(3)
O19 0.050(3) 0.036(4) 0.047(4) 0.000(3) 0.017(3) -0.002(3)
O20 0.060(4) 0.031(4) 0.043(3) 0.003(3) 0.018(3) 0.003(3)
C21 0.022(3) 0.042(5) 0.039(4) -0.012(4) 0.003(3) 0.004(3)
C22 0.030(4) 0.045(6) 0.037(4) -0.009(4) 0.012(3) -0.008(4)
C23 0.033(4) 0.040(5) 0.039(4) -0.007(4) 0.005(3) 0.003(4)
C24 0.042(4) 0.035(5) 0.036(4) -0.009(4) 0.002(3) -0.001(4)
C25 0.038(4) 0.035(5) 0.043(4) -0.005(4) 0.012(3) -0.011(4)
C26 0.025(3) 0.038(5) 0.047(5) -0.004(4) 0.000(3) -0.005(3)
C27 0.027(3) 0.046(6) 0.045(4) -0.020(4) 0.004(3) 0.002(4)
O28 0.028(3) 0.033(3) 0.054(3) 0.004(3) 0.009(2) 0.004(3)
O29 0.029(2) 0.037(4) 0.048(3) 0.009(3) 0.005(2) 0.007(2)
C30 0.032(4) 0.024(4) 0.049(5) -0.006(3) 0.011(3) 0.000(3)
C31 0.026(3) 0.041(5) 0.041(4) -0.012(4) 0.002(3) 0.004(3)
C32 0.028(3) 0.035(5) 0.037(4) 0.006(4) 0.008(3) 0.009(3)
C33 0.032(4) 0.041(5) 0.025(4) 0.001(3) 0.007(3) 0.001(3)
C34 0.033(4) 0.041(5) 0.039(4) -0.007(4) 0.003(3) 0.009(4)
C35 0.027(3) 0.044(5) 0.041(4) -0.013(4) 0.005(3) 0.003(4)
C36 0.032(4) 0.029(5) 0.058(5) -0.010(4) 0.013(3) -0.001(3)
C37 0.061(7) 0.137(14) 0.038(6) -0.010(7) -0.001(5) 0.033(8)
C38 0.083(9) 0.28(3) 0.030(6) -0.011(9) -0.006(5) 0.083(13)
C63 0.066(6) 0.037(6) 0.058(6) -0.009(5) -0.001(5) 0.015(5)
C64 0.079(7) 0.023(5) 0.068(7) 0.000(5) 0.002(5) 0.003(5)
C65 0.064(6) 0.029(5) 0.064(6) 0.000(5) 0.006(5) 0.004(5)
C66 0.078(9) 0.053(8) 0.086(9) 0.000(6) 0.002(7) 0.016(7)
C67 0.085(9) 0.099(12) 0.063(8) -0.012(8) -0.006(7) 0.028(9)
C68 0.102(11) 0.088(12) 0.076(10) 0.022(8) -0.016(8) 0.009(10)
C69 0.177(18) 0.054(9) 0.044(7) -0.007(6) -0.010(8) 0.035(10)
C70 0.115(10) 0.040(7) 0.046(6) -0.013(5) -0.004(6) 0.026(7)
C71 0.048(5) 0.064(8) 0.058(6) -0.015(5) 0.012(4) 0.012(5)
C72 0.055(7) 0.044(8) 0.201(19) 0.039(10) 0.040(9) 0.020(6)
C73 0.114(16) 0.17(3) 0.45(5) 0.22(3) 0.14(3) 0.050(17)
C74 0.065(7) 0.087(11) 0.090(10) 0.004(8) 0.028(7) 0.001(7)
C75 0.070(9) 0.31(4) 0.112(14) 0.10(2) 0.049(9) 0.080(16)
C76 0.081(9) 0.141(17) 0.111(12) 0.076(12) 0.043(8) 0.060(10)
C83 0.088(8) 0.064(9) 0.047(6) 0.011(5) 0.009(5) -0.034(7)
C84 0.102(10) 0.066(10) 0.072(8) -0.009(7) 0.025(7) -0.041(8)
C85 0.157(18) 0.123(18) 0.059(9) 0.002(10) 0.010(10) -0.085(16)
C86 0.129(15) 0.125(18) 0.061(9) 0.013(10) -0.021(9) -0.050(14)
C87 0.096(10) 0.084(12) 0.085(10) 0.036(9) -0.003(8) -0.018(9)
C88 0.103(10) 0.054(8) 0.075(8) 0.034(7) -0.015(7) -0.019(8)
C89 0.065(7) 0.055(9) 0.125(12) -0.002(8) 0.047(8) -0.002(6)
C90 0.049(6) 0.043(7) 0.091(9) -0.001(6) 0.012(5) -0.011(5)
C91 0.083(8) 0.038(7) 0.069(7) -0.006(5) 0.019(6) 0.009(6)
C92 0.127(13) 0.046(9) 0.123(13) 0.008(8) 0.068(11) 0.015(8)
C93 0.161(17) 0.048(10) 0.147(16) -0.001(9) 0.098(15) 0.013(10)
C94 0.21(2) 0.082(14) 0.111(14) -0.019(11) 0.064(15) 0.054(15)
C95 0.152(15) 0.049(9) 0.077(9) -0.007(7) 0.019(9) -0.006(9)
C96 0.093(9) 0.026(6) 0.071(7) 0.001(5) 0.006(6) 0.013(6)
C109 0.036(4) 0.040(6) 0.050(5) 0.003(4) 0.013(3) 0.003(4)
C110 0.038(4) 0.075(8) 0.046(5) -0.007(5) 0.004(4) 0.002(5)
C111 0.035(5) 0.128(13) 0.052(6) -0.006(7) 0.002(4) 0.016(6)
C112 0.045(5) 0.090(10) 0.064(7) -0.024(7) 0.010(5) 0.016(6)
C113 0.054(6) 0.066(9) 0.093(9) -0.025(7) 0.016(6) -0.002(6)
C114 0.032(4) 0.059(8) 0.105(9) -0.012(7) 0.016(5) 0.006(5)

loop_
_atom_type_symbol
_atom_type_description
_atom_type_scat_dispersion_real
_atom_type_scat_dispersion_imag
_atom_type_scat_source
C C 0.0033 0.0016 'International Tables Vol C Tables 4.2.6.8 and 6.1.1.4'
H H 0.0000 0.0000 'International Tables Vol C Tables 4.2.6.8 and 6.1.1.4'
O O 0.0106 0.0060 'International Tables Vol C Tables 4.2.6.8 and 6.1.1.4'
P P 0.1023 0.0942 'International Tables Vol C Tables 4.2.6.8 and 6.1.1.4'
Pt Pt -1.7033 8.3905 'International Tables Vol C Tables 4.2.6.8 and 6.1.1.4'
N N 0.0061 0.0033 'International Tables Vol C Tables 4.2.6.8 and 6.1.1.4'

loop_
_geom_angle_atom_site_label_1
_geom_angle_atom_site_label_2
_geom_angle_atom_site_label_3
_geom_angle
O10 Pt1 O11 82.3(3)
O10 Pt1 P5 91.44(19)
O11 Pt1 P5 173.3(2)
O10 Pt1 P4 177.02(18)
O11 Pt1 P4 100.7(2)
P5 Pt1 P4 85.61(11)
O20 Pt2 O19 83.1(3)
O20 Pt2 P6 93.70(19)
O19 Pt2 P6 176.4(2)
O20 Pt2 P7 179.1(2)
O19 Pt2 P7 97.7(2)
P6 Pt2 P7 85.53(10)
O28 Pt3 O29 84.1(2)
O28 Pt3 P9 94.59(17)
O29 Pt3 P9 178.56(19)
O28 Pt3 P8 176.43(19)
O29 Pt3 P8 95.98(19)
P9 Pt3 P8 85.41(10)
C39B P4 C45B 117.0(8)
C39B P4 C37 104.8(8)
C45B P4 C37 93.8(7)
C37 P4 C45A 117.3(7)
C37 P4 C39A 105.5(7)
C45A P4 C39A 92.6(6)
C39B P4 Pt1 111.5(5)
C45B P4 Pt1 118.6(5)
C37 P4 Pt1 108.1(4)
C45A P4 Pt1 110.1(5)
C39A P4 Pt1 123.3(4)
C51A P5 C38 105.9(10)
C57B P5 C38 110.3(7)
C51A P5 C57A 103.0(7)
C38 P5 C57A 107.9(8)
C57B P5 C51B 104.4(6)
C38 P5 C51B 102.8(10)
C51A P5 Pt1 122.9(5)
C57B P5 Pt1 122.7(6)
C38 P5 Pt1 109.2(5)
C57A P5 Pt1 107.1(4)
C51B P5 Pt1 105.4(5)
C71 P6 C63 105.3(5)
C71 P6 C65 102.3(5)
C63 P6 C65 105.4(5)
C71 P6 Pt2 120.0(4)
C63 P6 Pt2 110.1(3)
C65 P6 Pt2 112.5(4)
C77A P7 C83 105.1(6)
C77A P7 C64 101.6(8)
C83 P7 C64 104.9(5)
C83 P7 C77B 111.4(4)
C64 P7 C77B 109.1(5)
C77A P7 Pt2 122.0(6)
C83 P7 Pt2 113.6(3)
C64 P7 Pt2 107.7(4)
C77B P7 Pt2 109.9(3)
C97A P8 C91 107.1(6)
C97A P8 C89 101.2(6)
C91 P8 C89 103.1(7)
C91 P8 C97B 102.6(6)
C89 P8 C97B 117.9(6)
C97A P8 Pt3 121.4(5)
C91 P8 Pt3 112.8(4)
C89 P8 Pt3 109.1(5)
C97B P8 Pt3 111.0(5)
C103A P9 C109 104.5(5)
C103A P9 C90 102.8(7)
C109 P9 C90 106.0(4)
C109 P9 C103B 105.5(4)
C90 P9 C103B 108.8(5)
C103A P9 Pt3 122.1(5)
C109 P9 Pt3 111.6(2)
C90 P9 Pt3 108.6(3)
C103B P9 Pt3 115.8(3)
C14 O10 Pt1 110.7(5)
C15 O11 Pt1 109.6(5)
C17 C12 C13 119.6(9)
C17 C12 C18 123.6(8)
C13 C12 C18 116.8(7)
C14 C13 C12 120.9(8)
C14 C13 H13 119.5
C12 C13 H13 119.5
O10 C14 C13 121.0(8)
O10 C14 C15 119.8(9)
C13 C14 C15 119.3(8)
O11 C15 C16 124.2(8)
O11 C15 C14 117.2(9)
C16 C15 C14 118.6(9)
C15 C16 C17 123.4(8)
C15 C16 H16 118.3
C17 C16 H16 118.3
C12 C17 C16 118.1(9)
C12 C17 C36 122.6(9)
C16 C17 C36 119.3(8)
C26 C18 C12 112.1(7)
C26 C18 H18A 109.2
C12 C18 H18A 109.2
C26 C18 H18B 109.2
C12 C18 H18B 109.2
H18A C18 H18B 107.9
C23 O19 Pt2 110.3(5)
C24 O20 Pt2 110.7(5)
C26 C21 C22 119.4(8)
C26 C21 C27 124.2(9)
C22 C21 C27 116.3(8)
C23 C22 C21 120.8(8)
C23 C22 H22 119.6
C21 C22 H22 119.6
O19 C23 C22 124.3(8)
O19 C23 C24 118.0(8)
C22 C23 C24 117.7(9)
C25 C24 O20 122.4(8)
C25 C24 C23 119.8(8)
O20 C24 C23 117.9(8)
C24 C25 C26 121.7(8)
C24 C25 H25 119.2
C26 C25 H25 119.2
C21 C26 C25 120.5(9)
C21 C26 C18 122.3(8)
C25 C26 C18 117.1(8)
C35 C27 C21 115.0(7)
C35 C27 H27A 108.5
C21 C27 H27A 108.5
C35 C27 H27B 108.5
C21 C27 H27B 108.5
H27A C27 H27B 107.5
C32 O28 Pt3 108.5(5)
C33 O29 Pt3 108.4(5)
C35 C30 C31 118.7(8)
C35 C30 C36 125.1(7)
C31 C30 C36 116.1(8)
C32 C31 C30 121.7(8)
C32 C31 H31 119.1
C30 C31 H31 119.1
C31 C32 O28 121.6(7)
C31 C32 C33 119.3(7)
O28 C32 C33 119.1(7)
O29 C33 C34 123.3(8)
O29 C33 C32 119.4(7)
C34 C33 C32 117.3(8)
C35 C34 C33 123.8(8)
C35 C34 H34 118.1
C33 C34 H34 118.1
C34 C35 C30 119.0(7)
C34 C35 C27 118.6(9)
C30 C35 C27 122.4(9)
C17 C36 C30 111.7(7)
C17 C36 H36A 109.3
C30 C36 H36A 109.3
C17 C36 H36B 109.3
C30 C36 H36B 109.3
H36A C36 H36B 107.9
C38 C37 P4 112.0(12)
C38 C37 H37A 109.2
P4 C37 H37A 109.2
C38 C37 H37B 109.2
P4 C37 H37B 109.2
H37A C37 H37B 107.9
C37 C38 P5 108.3(9)
C37 C38 H38A 110.0
P5 C38 H38A 110.0
C37 C38 H38B 110.0
P5 C38 H38B 110.0
H38A C38 H38B 108.4
C40A C39A C44A 120.0
C40A C39A P4 116.8(7)
C44A C39A P4 123.0(7)
C41A C40A C39A 120.0
C41A C40A H40A 120.0
C39A C40A H40A 120.0
C42A C41A C40A 120.0
C42A C41A H41A 120.0
C40A C41A H41A 120.0
C41A C42A C43A 120.0
C41A C42A H42A 120.0
C43A C42A H42A 120.0
C44A C43A C42A 120.0
C44A C43A H43A 120.0
C42A C43A H43A 120.0
C43A C44A C39A 120.0
C43A C44A H44A 120.0
C39A C44A H44A 120.0
C40B C39B C44B 120.0
C40B C39B P4 124.0(9)
C44B C39B P4 115.3(9)
C39B C40B C41B 120.0
C39B C40B H40B 120.0
C41B C40B H40B 120.0
C40B C41B C42B 120.0
C40B C41B H41B 120.0
C42B C41B H41B 120.0
C43B C42B C41B 120.0
C43B C42B H42B 120.0
C41B C42B H42B 120.0
C44B C43B C42B 120.0
C44B C43B H43B 120.0
C42B C43B H43B 120.0
C43B C44B C39B 120.0
C43B C44B H44B 120.0
C39B C44B H44B 120.0
C46A C45A C50A 120.0
C46A C45A P4 118.6(8)
C50A C45A P4 121.2(8)
C45A C46A C47A 120.0
C45A C46A H46A 120.0
C47A C46A H46A 120.0
C48A C47A C46A 120.0
C48A C47A H47A 120.0
C46A C47A H47A 120.0
C47A C48A C49A 120.0
C47A C48A H48A 120.0
C49A C48A H48A 120.0
C50A C49A C48A 120.0
C50A C49A H49A 120.0
C48A C49A H49A 120.0
C49A C50A C45A 120.0
C49A C50A H50A 120.0
C45A C50A H50A 120.0
C46B C45B C50B 120.0
C46B C45B P4 112.8(9)
C50B C45B P4 127.1(9)
C45B C46B C47B 120.0
C45B C46B H46B 120.0
C47B C46B H46B 120.0
C46B C47B C48B 120.0
C46B C47B H47B 120.0
C48B C47B H47B 120.0
C47B C48B C49B 120.0
C47B C48B H48B 120.0
C49B C48B H48B 120.0
C50B C49B C48B 120.0
C50B C49B H49B 120.0
C48B C49B H49B 120.0
C49B C50B C45B 120.0
C49B C50B H50B 120.0
C45B C50B H50B 120.0
C52A C51A C56A 120.0
C52A C51A P5 116.4(9)
C56A C51A P5 123.3(9)
C51A C52A C53A 120.0
C51A C52A H52A 120.0
C53A C52A H52A 120.0
C52A C53A C54A 120.0
C52A C53A H53A 120.0
C54A C53A H53A 120.0
C55A C54A C53A 120.0
C55A C54A H54A 120.0
C53A C54A H54A 120.0
C54A C55A C56A 120.0
C54A C55A H55A 120.0
C56A C55A H55A 120.0
C55A C56A C51A 120.0
C55A C56A H56A 120.0
C51A C56A H56A 120.0
C52B C51B C56B 120.0
C52B C51B P5 118.7(9)
C56B C51B P5 121.3(9)
C53B C52B C51B 120.0
C53B C52B H52B 120.0
C51B C52B H52B 120.0
C52B C53B C54B 120.0
C52B C53B H53B 120.0
C54B C53B H53B 120.0
C55B C54B C53B 120.0
C55B C54B H54B 120.0
C53B C54B H54B 120.0
C54B C55B C56B 120.0
C54B C55B H55B 120.0
C56B C55B H55B 120.0
C55B C56B C51B 120.0
C55B C56B H56B 120.0
C51B C56B H56B 120.0
C58A C57A C62A 120.0
C58A C57A P5 113.4(7)
C62A C57A P5 126.6(7)
C59A C58A C57A 120.0
C59A C58A H58A 120.0
C57A C58A H58A 120.0
C58A C59A C60A 120.0
C58A C59A H59A 120.0
C60A C59A H59A 120.0
C61A C60A C59A 120.0
C61A C60A H60A 120.0
C59A C60A H60A 120.0
C62A C61A C60A 120.0
C62A C61A H61A 120.0
C60A C61A H61A 120.0
C61A C62A C57A 120.0
C61A C62A H62A 120.0
C57A C62A H62A 120.0
C58B C57B C62B 120.0
C58B C57B P5 129.1(4)
C62B C57B P5 107.7(4)
C57B C58B C59B 120.0
C57B C58B H58B 120.0
C59B C58B H58B 120.0
C60B C59B C58B 120.0
C60B C59B H59B 120.0
C58B C59B H59B 120.0
C59B C60B C61B 120.0
C59B C60B H60B 120.0
C61B C60B H60B 120.0
C60B C61B C62B 120.0
C60B C61B H61B 120.0
C62B C61B H61B 120.0
C61B C62B C57B 120.0
C61B C62B H62B 120.0
C57B C62B H62B 120.0
C64 C63 P6 105.4(7)
C64 C63 H63A 110.7
P6 C63 H63A 110.7
C64 C63 H63B 110.7
P6 C63 H63B 110.7
H63A C63 H63B 108.8
C63 C64 P7 107.9(7)
C63 C64 H64A 110.1
P7 C64 H64A 110.1
C63 C64 H64B 110.1
P7 C64 H64B 110.1
H64A C64 H64B 108.4
C70 C65 C66 119.0(12)
C70 C65 P6 119.5(9)
C66 C65 P6 121.4(9)
C67 C66 C65 123.8(14)
C67 C66 H66 118.1
C65 C66 H66 118.1
C66 C67 C68 117.8(15)
C66 C67 H67 121.1
C68 C67 H67 121.1
C69 C68 C67 121.3(14)
C69 C68 H68 119.3
C67 C68 H68 119.3
C68 C69 C70 121.0(13)
C68 C69 H69 119.5
C70 C69 H69 119.5
C65 C70 C69 117.0(13)
C65 C70 H70 121.5
C69 C70 H70 121.5
C72 C71 C76 118.8(12)
C72 C71 P6 120.2(9)
C76 C71 P6 121.1(11)
C71 C72 C73 119.3(14)
C71 C72 H72 120.3
C73 C72 H72 120.3
C74 C73 C72 110(2)
C74 C73 H73 125.0
C72 C73 H73 125.0
C75 C74 C73 118.4(15)
C75 C74 H74 120.8
C73 C74 H74 120.8
C74 C75 C76 123.8(14)
C74 C75 H75 118.1
C76 C75 H75 118.1
C71 C76 C75 117.7(15)
C71 C76 H76 121.1
C75 C76 H76 121.1
C78A C77A C82A 120.0
C78A C77A P7 115.2(11)
C82A C77A P7 124.7(11)
C77A C78A C79A 120.0
C77A C78A H78A 120.0
C79A C78A H78A 120.0
C78A C79A C80A 120.0
C78A C79A H79A 120.0
C80A C79A H79A 120.0
C81A C80A C79A 120.0
C81A C80A H80A 120.0
C79A C80A H80A 120.0
C80A C81A C82A 120.0
C80A C81A H81A 120.0
C82A C81A H81A 120.0
C81A C82A C77A 120.0
C81A C82A H82A 120.0
C77A C82A H82A 120.0
C78B C77B C82B 120.0
C78B C77B P7 118.2(2)
C82B C77B P7 121.7(2)
C79B C78B C77B 120.0
C79B C78B H78B 120.0
C77B C78B H78B 120.0
C78B C79B C80B 120.0
C78B C79B H79B 120.0
C80B C79B H79B 120.0
C81B C80B C79B 120.0
C81B C80B H80B 120.0
C79B C80B H80B 120.0
C80B C81B C82B 120.0
C80B C81B H81B 120.0
C82B C81B H81B 120.0
C81B C82B C77B 120.0
C81B C82B H82B 120.0
C77B C82B H82B 120.0
C84 C83 C88 121.7(7)
C84 C83 P7 117.1(3)
C88 C83 P7 121.1(8)
C83 C84 C85 119.0(12)
C83 C84 H84 120.5
C85 C84 H84 120.5
C86 C85 C84 119.3(17)
C86 C85 H85 120.4
C84 C85 H85 120.4
C87 C86 C85 118.1(17)
C87 C86 H86 120.9
C85 C86 H86 120.9
C86 C87 C88 127.0(19)
C86 C87 H87 116.5
C88 C87 H87 116.5
C83 C88 C87 114.7(15)
C83 C88 H88 122.6
C87 C88 H88 122.6
C90 C89 P8 110.9(8)
C90 C89 H89A 109.5
P8 C89 H89A 109.5
C90 C89 H89B 109.5
P8 C89 H89B 109.5
H89A C89 H89B 108.1
C89 C90 P9 110.6(9)
C89 C90 H90A 109.5
P9 C90 H90A 109.5
C89 C90 H90B 109.5
P9 C90 H90B 109.5
H90A C90 H90B 108.1
C96 C91 C92 118.9(12)
C96 C91 P8 120.8(9)
C92 C91 P8 120.1(11)
C93 C92 C91 122.1(15)
C93 C92 H92 118.9
C91 C92 H92 118.9
C94 C93 C92 117.5(16)
C94 C93 H93 121.3
C92 C93 H93 121.3
C93 C94 C95 123.5(15)
C93 C94 H94 118.2
C95 C94 H94 118.2
C96 C95 C94 113.4(15)
C96 C95 H95 123.3
C94 C95 H95 123.3
C95 C96 C91 122.9(14)
C95 C96 H96 118.5
C91 C96 H96 118.5
C98A C97A C102A 120.0
C98A C97A P8 121.3(7)
C102A C97A P8 118.6(6)
C99A C98A C97A 120.0
C99A C98A H98A 120.0
C97A C98A H98A 120.0
C98A C99A C100A 120.0
C98A C99A H99A 120.0
C100A C99A H99A 120.0
C99A C100A C101A 120.0
C99A C100A H100A 120.0
C101A C100A H100A 120.0
C102A C101A C100A 120.0
C102A C101A H101A 120.0
C100A C101A H101A 120.0
C101A C102A C97A 120.0
C101A C102A H102A 120.0
C97A C102A H102A 120.0
C98B C97B C102B 120.0
C98B C97B P8 118.8(7)
C102B C97B P8 121.0(7)
C99B C98B C97B 120.0
C99B C98B H98B 120.0
C97B C98B H98B 120.0
C98B C99B C100B 120.0
C98B C99B H99B 120.0
C100B C99B H99B 120.0
C101B C100B C99B 120.0
C101B C100B H100B 120.0
C99B C100B H100B 120.0
C100B C101B C102B 120.0
C100B C101B H101B 120.0
C102B C101B H101B 120.0
C101B C102B C97B 120.0
C101B C102B H102B 120.0
C97B C102B H102B 120.0
C104A C103A C108A 120.0
C104A C103A P9 119.2(9)
C108A C103A P9 120.8(9)
C103A C104A C105A 120.0
C103A C104A H104A 120.0
C105A C104A H104A 120.0
C106A C105A C104A 120.0
C106A C105A H105A 120.0
C104A C105A H105A 120.0
C107A C106A C105A 120.0
C107A C106A H106A 120.0
C105A C106A H106A 120.0
C106A C107A C108A 120.0
C106A C107A H107A 120.0
C108A C107A H107A 120.0
C107A C108A C103A 120.0
C107A C108A H108C 120.0
C103A C108A H108C 120.0
C104B C103B C108B 120.0
C104B C103B P9 121.5(2)
C108B C103B P9 118.3(2)
C105B C104B C103B 120.0
C105B C104B H104B 120.0
C103B C104B H104B 120.0
C104B C105B C106B 120.0
C104B C105B H105B 120.0
C106B C105B H105B 120.0
C107B C106B C105B 120.0
C107B C106B H106B 120.0
C105B C106B H106B 120.0
C106B C107B C108B 120.0
C106B C107B H107B 120.0
C108B C107B H107B 120.0
C107B C108B C103B 120.0
C107B C108B H108D 120.0
C103B C108B H108D 120.0
C114 C109 C110 119.4(7)
C114 C109 P9 119.5(6)
C110 C109 P9 120.7(5)
C109 C110 C111 118.2(8)
C109 C110 H110 120.9
C111 C110 H110 120.9
C112 C111 C110 121.6(9)
C112 C111 H111 119.2
C110 C111 H111 119.2
C111 C112 C113 119.7(11)
C111 C112 H112 120.2
C113 C112 H112 120.2
C114 C113 C112 119.9(12)
C114 C113 H113 120.1
C112 C113 H113 120.1
C113 C114 C109 121.0(9)
C113 C114 H114 119.5
C109 C114 H114 119.5
C116 C115 H11C 109.5
C116 C115 H11D 109.5
H11C C115 H11D 109.5
C116 C115 H11E 109.5
H11C C115 H11E 109.5
H11D C115 H11E 109.5
O117 C116 N118 129(4)
O117 C116 C115 119(2)
N118 C116 C115 105(3)
C116 N118 C119 112(2)
C116 N118 C120 135(3)
C119 N118 C120 108.2(16)
N118 C119 H11F 109.5
N118 C119 H11G 109.5
H11F C119 H11G 109.5
N118 C119 H11H 109.5
H11F C119 H11H 109.5
H11G C119 H11H 109.5
N118 C120 H12C 109.5
N118 C120 H12D 109.5
H12C C120 H12D 109.5
N118 C120 H12E 109.5
H12C C120 H12E 109.5
H12D C120 H12E 109.5
C122 C121 H12F 109.5
C122 C121 H12G 109.5
H12F C121 H12G 109.5
C122 C121 H12H 109.5
H12F C121 H12H 109.5
H12G C121 H12H 109.5
O123 C122 N124 123(3)
O123 C122 C121 118(2)
N124 C122 C121 110(2)
C122 N124 C125 130(3)
C122 N124 C126 117(3)
C125 N124 C126 109.3(16)
N124 C125 H12I 109.5
N124 C125 H12J 109.5
H12I C125 H12J 109.5
N124 C125 H12K 109.5
H12I C125 H12K 109.5
H12J C125 H12K 109.5
N124 C126 H12L 109.5
N124 C126 H12M 109.5
H12L C126 H12M 109.5
N124 C126 H12N 109.5
H12L C126 H12N 109.5
H12M C126 H12N 109.5
C128 C127 H12O 109.5
C128 C127 H12P 109.5
H12O C127 H12P 109.5
C128 C127 H12Q 109.5
H12O C127 H12Q 109.5
H12P C127 H12Q 109.5
O129 C128 N130 117(3)
O129 C128 C127 130(2)
N130 C128 C127 108(2)
C128 N130 C132 122(3)
C128 N130 C131 132(3)
C132 N130 C131 106(2)
N130 C131 H13D 109.5
N130 C131 H13E 109.5
H13D C131 H13E 109.5
N130 C131 H13F 109.5
H13D C131 H13F 109.5
H13E C131 H13F 109.5
N130 C132 H13G 109.5
N130 C132 H13H 109.5
H13G C132 H13H 109.5
N130 C132 H13I 109.5
H13G C132 H13I 109.5
H13H C132 H13I 109.5
O135 C134 H13C 109.5
O135 C134 H13B 109.5
H13C C134 H13B 109.5
O135 C134 H13A 109.5
H13C C134 H13A 109.5
H13B C134 H13A 109.5
C134 O135 H135 109.5

loop_
_geom_bond_atom_site_label_1
_geom_bond_atom_site_label_2
_geom_bond_distance
Pt1 O10 2.025(7)
Pt1 O11 2.060(7)
Pt1 P5 2.208(3)
Pt1 P4 2.223(3)
Pt2 O20 2.025(7)
Pt2 O19 2.044(6)
Pt2 P6 2.215(3)
Pt2 P7 2.220(3)
Pt3 O28 2.039(6)
Pt3 O29 2.052(5)
Pt3 P9 2.208(2)
Pt3 P8 2.218(3)
P4 C39B 1.731(11)
P4 C45B 1.801(12)
P4 C37 1.812(13)
P4 C45A 1.869(11)
P4 C39A 1.871(10)
P5 C51A 1.550(12)
P5 C57B 1.623(16)
P5 C38 1.846(12)
P5 C57A 2.045(11)
P5 C51B 2.121(15)
P6 C71 1.775(12)
P6 C63 1.822(9)
P6 C65 1.830(12)
P7 C77A 1.703(13)
P7 C83 1.794(8)
P7 C64 1.861(12)
P7 C77B 1.930(7)
P8 C97A 1.717(9)
P8 C91 1.811(12)
P8 C89 1.889(14)
P8 C97B 1.914(10)
P9 C103A 1.777(11)
P9 C109 1.818(8)
P9 C90 1.832(11)
P9 C103B 1.863(9)
O10 C14 1.330(11)
O11 C15 1.364(12)
C12 C17 1.384(12)
C12 C13 1.423(13)
C12 C18 1.537(13)
C13 C14 1.386(13)
C13 H13 0.9500
C14 C15 1.403(12)
C15 C16 1.383(14)
C16 C17 1.389(14)
C16 H16 0.9500
C17 C36 1.525(13)
C18 C26 1.526(13)
C18 H18A 0.9900
C18 H18B 0.9900
O19 C23 1.360(12)
O20 C24 1.366(11)
C21 C26 1.329(12)
C21 C22 1.436(14)
C21 C27 1.529(11)
C22 C23 1.403(12)
C22 H22 0.9500
C23 C24 1.419(13)
C24 C25 1.364(14)
C25 C26 1.407(13)
C25 H25 0.9500
C27 C35 1.527(10)
C27 H27A 0.9900
C27 H27B 0.9900
O28 C32 1.366(9)
O29 C33 1.359(10)
C30 C35 1.374(13)
C30 C31 1.427(11)
C30 C36 1.556(12)
C31 C32 1.364(13)
C31 H31 0.9500
C32 C33 1.406(12)
C33 C34 1.401(11)
C34 C35 1.355(13)
C34 H34 0.9500
C36 H36A 0.9900
C36 H36B 0.9900
C37 C38 1.450(19)
C37 H37A 0.9900
C37 H37B 0.9900
C38 H38A 0.9900
C38 H38B 0.9900
C39A C40A 1.3900
C39A C44A 1.3900
C40A C41A 1.3900
C40A H40A 0.9500
C41A C42A 1.3900
C41A H41A 0.9500
C42A C43A 1.3900
C42A H42A 0.9500
C43A C44A 1.3900
C43A H43A 0.9500
C44A H44A 0.9500
C39B C40B 1.3900
C39B C44B 1.3900
C40B C41B 1.3900
C40B H40B 0.9500
C41B C42B 1.3900
C41B H41B 0.9500
C42B C43B 1.3900
C42B H42B 0.9500
C43B C44B 1.3900
C43B H43B 0.9500
C44B H44B 0.9500
C45A C46A 1.3900
C45A C50A 1.3900
C46A C47A 1.3900
C46A H46A 0.9500
C47A C48A 1.3900
C47A H47A 0.9500
C48A C49A 1.3900
C48A H48A 0.9500
C49A C50A 1.3900
C49A H49A 0.9500
C50A H50A 0.9500
C45B C46B 1.3900
C45B C50B 1.3900
C46B C47B 1.3900
C46B H46B 0.9500
C47B C48B 1.3900
C47B H47B 0.9500
C48B C49B 1.3900
C48B H48B 0.9500
C49B C50B 1.3900
C49B H49B 0.9500
C50B H50B 0.9500
C51A C52A 1.3900
C51A C56A 1.3900
C52A C53A 1.3900
C52A H52A 0.9500
C53A C54A 1.3900
C53A H53A 0.9500
C54A C55A 1.3900
C54A H54A 0.9500
C55A C56A 1.3900
C55A H55A 0.9500
C56A H56A 0.9500
C51B C52B 1.3900
C51B C56B 1.3900
C52B C53B 1.3900
C52B H52B 0.9500
C53B C54B 1.3900
C53B H53B 0.9500
C54B C55B 1.3900
C54B H54B 0.9500
C55B C56B 1.3900
C55B H55B 0.9500
C56B H56B 0.9500
C57A C58A 1.3900
C57A C62A 1.3900
C58A C59A 1.3900
C58A H58A 0.9500
C59A C60A 1.3900
C59A H59A 0.9500
C60A C61A 1.3900
C60A H60A 0.9500
C61A C62A 1.3900
C61A H61A 0.9500
C62A H62A 0.9500
C57B C58B 1.3900
C57B C62B 1.3900
C58B C59B 1.3900
C58B H58B 0.9500
C59B C60B 1.3900
C59B H59B 0.9500
C60B C61B 1.3900
C60B H60B 0.9500
C61B C62B 1.3900
C61B H61B 0.9500
C62B H62B 0.9500
C63 C64 1.541(17)
C63 H63A 0.9900
C63 H63B 0.9900
C64 H64A 0.9900
C64 H64B 0.9900
C65 C70 1.359(16)
C65 C66 1.428(18)
C66 C67 1.31(2)
C66 H66 0.9500
C67 C68 1.40(2)
C67 H67 0.9500
C68 C69 1.34(2)
C68 H68 0.9500
C69 C70 1.446(15)
C69 H69 0.9500
C70 H70 0.9500
C71 C72 1.353(19)
C71 C76 1.399(17)
C72 C73 1.51(3)
C72 H72 0.9500
C73 C74 1.45(3)
C73 H73 0.9500
C74 C75 1.32(3)
C74 H74 0.9500
C75 C76 1.42(3)
C75 H75 0.9500
C76 H76 0.9500
C77A C78A 1.3900
C77A C82A 1.3900
C78A C79A 1.3900
C78A H78A 0.9500
C79A C80A 1.3900
C79A H79A 0.9500
C80A C81A 1.3900
C80A H80A 0.9500
C81A C82A 1.3900
C81A H81A 0.9500
C82A H82A 0.9500
C77B C78B 1.3900
C77B C82B 1.3900
C78B C79B 1.3900
C78B H78B 0.9500
C79B C80B 1.3900
C79B H79B 0.9500
C80B C81B 1.3900
C80B H80B 0.9500
C81B C82B 1.3900
C81B H81B 0.9500
C82B H82B 0.9500
C83 C84 1.3675
C83 C88 1.410(17)
C84 C85 1.45(2)
C84 H84 0.9500
C85 C86 1.42(3)
C85 H85 0.9500
C86 C87 1.28(3)
C86 H86 0.9500
C87 C88 1.43(2)
C87 H87 0.9500
C88 H88 0.9500
C89 C90 1.430(19)
C89 H89A 0.9900
C89 H89B 0.9900
C90 H90A 0.9900
C90 H90B 0.9900
C91 C96 1.416(18)
C91 C92 1.426(19)
C92 C93 1.38(2)
C92 H92 0.9500
C93 C94 1.35(3)
C93 H93 0.9500
C94 C95 1.54(3)
C94 H94 0.9500
C95 C96 1.356(19)
C95 H95 0.9500
C96 H96 0.9500
C97A C98A 1.3900
C97A C102A 1.3900
C98A C99A 1.3900
C98A H98A 0.9500
C99A C100A 1.3900
C99A H99A 0.9500
C100A C101A 1.3900
C100A H100A 0.9500
C101A C102A 1.3900
C101A H101A 0.9500
C102A H102A 0.9500
C97B C98B 1.3900
C97B C102B 1.3900
C98B C99B 1.3900
C98B H98B 0.9500
C99B C100B 1.3900
C99B H99B 0.9500
C100B C101B 1.3900
C100B H100B 0.9500
C101B C102B 1.3900
C101B H101B 0.9500
C102B H102B 0.9500
C103A C104A 1.3900
C103A C108A 1.3900
C104A C105A 1.3900
C104A H104A 0.9500
C105A C106A 1.3900
C105A H105A 0.9500
C106A C107A 1.3900
C106A H106A 0.9500
C107A C108A 1.3900
C107A H107A 0.9500
C108A H108C 0.9500
C103B C104B 1.3900
C103B C108B 1.3900
C104B C105B 1.3900
C104B H104B 0.9500
C105B C106B 1.3900
C105B H105B 0.9500
C106B C107B 1.3900
C106B H106B 0.9500
C107B C108B 1.3900
C107B H107B 0.9500
C108B H108D 0.9500
C109 C114 1.358(15)
C109 C110 1.3736
C110 C111 1.411(15)
C110 H110 0.9500
C111 C112 1.303(19)
C111 H111 0.9500
C112 C113 1.389(16)
C112 H112 0.9500
C113 C114 1.352(17)
C113 H113 0.9500
C114 H114 0.9500
C115 C116 1.508(19)
C115 H11C 0.9800
C115 H11D 0.9800
C115 H11E 0.9800
C116 O117 1.262(19)
C116 N118 1.337(19)
N118 C119 1.472(17)
N118 C120 1.484(18)
C119 H11F 0.9800
C119 H11G 0.9800
C119 H11H 0.9800
C120 H12C 0.9800
C120 H12D 0.9800
C120 H12E 0.9800
C121 C122 1.495(18)
C121 H12F 0.9800
C121 H12G 0.9800
C121 H12H 0.9800
C122 O123 1.256(19)
C122 N124 1.335(18)
N124 C125 1.470(18)
N124 C126 1.476(18)
C125 H12I 0.9800
C125 H12J 0.9800
C125 H12K 0.9800
C126 H12L 0.9800
C126 H12M 0.9800
C126 H12N 0.9800
C127 C128 1.500(18)
C127 H12O 0.9800
C127 H12P 0.9800
C127 H12Q 0.9800
C128 O129 1.180(17)
C128 N130 1.344(18)
N130 C132 1.38(5)
N130 C131 1.65(4)
C131 H13D 0.9800
C131 H13E 0.9800
C131 H13F 0.9800
C132 H13G 0.9800
C132 H13H 0.9800
C132 H13I 0.9800
C134 O135 1.44(3)
C134 H13C 0.9800
C134 H13B 0.9800
C134 H13A 0.9800
O135 H135 0.8400
